data_2007365
loop_
_publ_author_name
'Modec, Barbara'
'Papoular, Robert'
'Bren\<ci\<c, Jurij V.'

_publ_section_title
;
 Bis(pyridinium) Pentachloro(pyridine-N)molybdate(III)
;
_journal_name_full 'Acta Crystallographica Section C'
_journal_page_first 736
_journal_page_last 738
_journal_volume 54
_journal_year 1998
_chemical_formula_moiety 'C13 H14 N3 1+, N O3 1-'
_chemical_formula_sum 'C13 H14 N4 O3'
_chemical_formula_weight 274.28
_space_group_IT_number 33
_space_group_name_Hall 'P 2c -2n'
_space_group_name_H-M_alt 'P n a 21'
_symmetry_cell_setting orthorhombic
_symmetry_space_group_name_Hall 'P 2c -2n'
_symmetry_space_group_name_H-M 'P n a 21'
_cell_angle_alpha 90.00
_cell_angle_beta 90.00
_cell_angle_gamma 90.00
_cell_formula_units_Z 4
_cell_length_a 17.020(4)
_cell_length_b 13.906(3)
_cell_length_c 5.8110(10)
_cell_measurement_temperature 293(2)
_cell_volume 1375.3(5)
_diffrn_ambient_temperature 293(2)
_exptl_crystal_density_diffrn 1.325
_cod_database_code 2007365

loop_
_symmetry_equiv_pos_as_xyz
'x, y, z'
'-x, -y, z+1/2'
'-x+1/2, y+1/2, z+1/2'
'x+1/2, -y+1/2, z'

loop_
_atom_site_label
_atom_site_fract_x
_atom_site_fract_y
_atom_site_fract_z
_atom_site_U_iso_or_equiv
_atom_site_adp_type
_atom_site_calc_flag
_atom_site_refinement_flags
_atom_site_occupancy
_atom_site_disorder_assembly
_atom_site_disorder_group
_atom_site_type_symbol
O1 .29629(12) .17860(14) .4918(3) .0605(6) Uani d . 1 . . O
O2 .33345(13) .05748(13) .6922(5) .0706(6) Uani d . 1 . . O
O3 .30419(16) .18894(16) .8656(4) .0742(7) Uani d . 1 . . O
N1 .28541(13) .38988(15) .8253(4) .0510(6) Uani d . 1 . . N
H1 .2937 .3289 .8295 .061 Uiso calc R 1 . . H
N2 .20213(12) .50524(13) .6687(5) .0538(6) Uani d . 1 . . N
H2A .2200 .5488 .7598 .065 Uiso calc R 1 . . H
H2B .1661 .5193 .5707 .065 Uiso calc R 1 . . H
N3 .20330(12) .34896(15) .5346(4) .0503(6) Uani d . 1 . . N
H3 .2326 .2989 .5206 .060 Uiso calc R 1 . . H
N4 .31197(12) .14137(14) .6825(5) .0518(5) Uani d . 1 . . N
C1 .22983(14) .41747(16) .6792(6) .0437(6) Uani d . 1 . . C
C2 .33320(14) .44491(17) .9755(5) .0457(6) Uani d . 1 . . C
C3 .35967(15) .3996(2) 1.1712(6) .0573(7) Uani d . 1 . . C
H3A .3450 .3364 1.2008 .069 Uiso calc R 1 . . H
C4 .40773(17) .4472(3) 1.3232(6) .0685(8) Uani d . 1 . . C
H4 .4255 .4161 1.4549 .082 Uiso calc R 1 . . H
C5 .42967(18) .5405(3) 1.2817(6) .0690(9) Uani d . 1 . . C
H5 .4614 .5731 1.3861 .083 Uiso calc R 1 . . H
C6 .40436(17) .5855(2) 1.0837(6) .0653(9) Uani d . 1 . . C
H6 .4196 .6485 1.0539 .078 Uiso calc R 1 . . H
C7 .35661(15) .53807(19) .9294(6) .0547(7) Uani d . 1 . . C
H7 .3403 .5685 .7953 .066 Uiso calc R 1 . . H
C8 .13332(15) .34904(17) .4027(4) .0423(6) Uani d . 1 . . C
C9 .06448(16) .39061(19) .4784(5) .0544(7) Uani d . 1 . . C
H9 .0631 .4224 .6192 .065 Uiso calc R 1 . . H
C10 -.00211(18) .3849(2) .3450(7) .0714(9) Uani d . 1 . . C
H10 -.0483 .4138 .3954 .086 Uiso calc R 1 . . H
C11 -.0013(2) .3375(3) .1403(8) .0822(11) Uani d . 1 . . C
H11 -.0467 .3338 .0516 .099 Uiso calc R 1 . . H
C12 .0669(2) .2951(2) .0654(6) .0747(10) Uani d . 1 . . C
H12 .0675 .2623 -.0741 .090 Uiso calc R 1 . . H
C13 .13471(16) .30063(18) .1953(6) .0550(7) Uani d . 1 . . C
H13 .1808 .2720 .1437 .066 Uiso calc R 1 . . H

loop_
_atom_site_aniso_label
_atom_site_aniso_U_11
_atom_site_aniso_U_22
_atom_site_aniso_U_33
_atom_site_aniso_U_12
_atom_site_aniso_U_13
_atom_site_aniso_U_23
O1 .0756(13) .0545(11) .0513(13) .0151(10) -.0018(12) .0049(11)
O2 .0995(14) .0438(10) .0686(12) .0220(9) .0155(15) .0078(12)
O3 .124(2) .0485(12) .0500(14) .0129(12) -.0099(14) -.0056(11)
N1 .0588(13) .0391(12) .0550(14) .0045(10) -.0147(12) .0016(11)
N2 .0644(13) .0396(11) .0574(13) .0084(10) -.0189(14) -.0085(13)
N3 .0534(13) .0403(11) .0573(15) .0095(9) -.0109(12) -.0094(11)
N4 .0525(12) .0430(11) .0601(14) .0040(10) .0002(14) .0023(14)
C1 .0473(13) .0422(13) .0416(12) .0020(11) -.0017(15) .0017(13)
C2 .0444(13) .0467(14) .0459(14) .0030(12) -.0059(13) -.0043(13)
C3 .0577(16) .0609(16) .0532(15) -.0032(13) -.0074(18) .0070(17)
C4 .0678(19) .085(2) .0529(17) -.0003(17) -.0123(17) .0037(16)
C5 .0637(19) .079(2) .064(2) -.0045(18) -.0146(17) -.0178(18)
C6 .0614(18) .0521(16) .083(2) -.0035(14) -.0090(18) -.0113(16)
C7 .0576(16) .0497(14) .0568(16) .0028(13) -.0058(15) -.0015(14)
C8 .0494(15) .0359(12) .0417(14) -.0026(11) -.0047(12) .0036(12)
C9 .0542(16) .0537(15) .0551(17) -.0007(13) .0003(15) .0032(14)
C10 .0559(18) .068(2) .090(3) .0012(16) -.008(2) .011(2)
C11 .071(2) .083(2) .093(3) -.0128(19) -.035(2) .009(2)
C12 .100(3) .065(2) .0583(18) -.0132(19) -.022(2) -.0071(16)
C13 .0630(17) .0516(14) .0506(16) -.0031(12) -.0042(18) -.0020(16)

loop_
_geom_bond_atom_site_label_1
_geom_bond_atom_site_label_2
_geom_bond_site_symmetry_2
_geom_bond_distance
_geom_bond_publ_flag
O1 N4 . 1.252(3) yes
O2 N4 . 1.224(3) yes
O3 N4 . 1.260(3) yes
N1 C1 . 1.328(3) yes
N1 C2 . 1.417(3) yes
N2 C1 . 1.310(3) yes
N3 C1 . 1.348(3) yes
N3 C8 . 1.416(3) yes
C2 C3 . 1.376(4) ?
C2 C7 . 1.382(4) ?
C3 C4 . 1.374(4) ?
C4 C5 . 1.371(5) ?
C5 C6 . 1.379(4) ?
C6 C7 . 1.378(4) ?
C8 C9 . 1.379(4) ?
C8 C13 . 1.381(4) ?
C9 C10 . 1.375(4) ?
C10 C11 . 1.360(6) ?
C11 C12 . 1.373(5) ?
C12 C13 . 1.381(5) ?

loop_
_cod_related_entry_id
_cod_related_entry_database
_cod_related_entry_code
1 ChemSpider 21137034
